data_2240068
loop_
_publ_author_name
'Shin, Jong Won'
'Kim, Dae-Woong'
'Moon, Dohyun'

_publ_section_title
;
 Crystal structure of
 dichlorido{2-[(2-hydroxyethyl)(pyridin-2-ylmethyl)amino]ethanolato-\k^4^<i>N</i>,<i>N</i>',<i>O</i>,<i>O</i>'}iron(III)
 dihydrate from synchrotron data
;
_journal_coeditor_code WM5071
_journal_issue 11
_journal_name_full 'Acta Crystallographica Section E'
_journal_page_first 334
_journal_page_last 336
_journal_paper_doi 10.1107/S1600536814022089
_journal_volume 70
_journal_year 2014
_chemical_formula_iupac '[Fe (C10 H15 N2 O2) Cl2], 2H2 O'
_chemical_formula_moiety 'C10 H15 Cl2 Fe N2 O2, 2(H2 O)'
_chemical_formula_sum 'C10 H19 Cl2 Fe N2 O4'
_chemical_formula_weight 358.02
_chemical_name_systematic
'Dichlorido{2-[(2-hydroxyethyl)(pyridin-2-ylmethyl)amino]ethanolato-\k^4^<i>N</i>,<i>N</i>',<i>O</i>,<i>O</i>'}iron(III) dihydrate'
_space_group_crystal_system monoclinic
_space_group_IT_number 14
_space_group_name_Hall '-P 2ybc'
_space_group_name_H-M_alt 'P 1 21/c 1'
_symmetry_space_group_name_Hall '-P 2ybc'
_symmetry_space_group_name_H-M 'P 1 21/c 1'
_atom_sites_solution_hydrogens mixed
_audit_creation_method SHELXL-2014/7
_cell_angle_alpha 90
_cell_angle_beta 95.86(3)
_cell_angle_gamma 90
_cell_formula_units_Z 4
_cell_length_a 7.2690(15)
_cell_length_b 14.497(3)
_cell_length_c 14.094(3)
_cell_measurement_reflns_used 47717
_cell_measurement_temperature 100(2)
_cell_measurement_theta_max 33.55
_cell_measurement_theta_min 0.36
_cell_volume 1477.4(5)
_computing_cell_refinement
;
<i>HKL3000sm</i> (Otwinowski & Minor, 1997)
;
_computing_data_collection
;
<i>PAL ADSC Quantum-210 ADX</i> (Arvai & Nielsen, 1983)
;
_computing_data_reduction
;
<i>HKL3000sm</i> (Otwinowski & Minor, 1997)
;
_computing_molecular_graphics
;
ORTEP-3 for Windows (Farrugia, 2012)
;
_computing_publication_material
;
WinGX (Farrugia, 2012)
;
_computing_structure_refinement
;
SHELXL2014/7 (Sheldrick, 2008)
;
_computing_structure_solution
;
SHELXS2013/1 (Sheldrick, 2008)
;
_diffrn_ambient_temperature 100(2)
_diffrn_measured_fraction_theta_full 0.976
_diffrn_measured_fraction_theta_max 0.973
_diffrn_measurement_device_type 'ADSC Q210 CCD area-detector'
_diffrn_measurement_method 'omega scan'
_diffrn_radiation_type synchrotron
_diffrn_radiation_wavelength 0.62998
_diffrn_reflns_av_R_equivalents 0.0208
_diffrn_reflns_limit_h_max 10
_diffrn_reflns_limit_h_min -10
_diffrn_reflns_limit_k_max 19
_diffrn_reflns_limit_k_min -19
_diffrn_reflns_limit_l_max 19
_diffrn_reflns_limit_l_min -19
_diffrn_reflns_number 14975
_diffrn_reflns_theta_full 22.209
_diffrn_reflns_theta_max 26.000
_diffrn_reflns_theta_min 2.491
_exptl_absorpt_coefficient_mu 0.991
_exptl_absorpt_correction_T_max 0.925
_exptl_absorpt_correction_T_min 0.907
_exptl_absorpt_correction_type empirical
_exptl_absorpt_process_details
;
(<i>HKL3000sm SCALEPACK</i>; Otwinowski & Minor, 1997)
;
_exptl_crystal_colour yellow
_exptl_crystal_density_diffrn 1.610
_exptl_crystal_description block
_exptl_crystal_F_000 740
_exptl_crystal_size_max 0.10
_exptl_crystal_size_mid 0.10
_exptl_crystal_size_min 0.08
_refine_diff_density_max 1.509
_refine_diff_density_min -0.840
_refine_ls_extinction_method none
_refine_ls_goodness_of_fit_ref 1.040
_refine_ls_hydrogen_treatment mixed
_refine_ls_matrix_type full
_refine_ls_number_parameters 197
_refine_ls_number_reflns 4056
_refine_ls_number_restraints 7
_refine_ls_restrained_S_all 1.039
_refine_ls_R_factor_all 0.0285
_refine_ls_R_factor_gt 0.0273
_refine_ls_shift/su_max 0.001
_refine_ls_shift/su_mean 0.000
_refine_ls_structure_factor_coef Fsqd
_refine_ls_weighting_details 'w=1/[\s^2^(Fo^2^)+(0.0354P)^2^+1.6679P] where P=(Fo^2^+2Fc^2^)/3'
_refine_ls_weighting_scheme calc
_refine_ls_wR_factor_gt 0.0724
_refine_ls_wR_factor_ref 0.0731
_reflns_number_gt 3866
_reflns_number_total 4056
_reflns_threshold_expression I>2\s(I)
_cod_data_source_file wm5071sup1.cf
_cod_data_source_block I
_cod_database_code 2240068
_cod_database_fobs_code 2240068
_shelx_space_group_comment
;
The symmetry employed for this shelxl refinement is uniquely defined
by the following loop, which should always be used as a source of
symmetry information in preference to the above space-group names.
They are only intended as comments.
;
_shelx_estimated_absorpt_t_min 0.907
_shelx_estimated_absorpt_t_max 0.925

loop_
_space_group_symop_operation_xyz
'x, y, z'
'-x, y+1/2, -z+1/2'
'-x, -y, -z'
'x, -y-1/2, z-1/2'

loop_
_atom_site_type_symbol
_atom_site_label
_atom_site_fract_x
_atom_site_fract_y
_atom_site_fract_z
_atom_site_U_iso_or_equiv
_atom_site_adp_type
_atom_site_calc_flag
_atom_site_occupancy
_atom_site_disorder_assembly
_atom_site_disorder_group
Fe Fe1 0.49921(2) 0.59458(2) 0.35450(2) 0.00581(6) Uani d 1 . .
Cl Cl1 0.66209(5) 0.61966(2) 0.22045(2) 0.01181(8) Uani d 1 . .
Cl Cl2 0.32215(5) 0.47400(2) 0.29547(2) 0.01270(8) Uani d 1 . .
O O1 0.70234(13) 0.53542(7) 0.42787(7) 0.00933(18) Uani d 1 . .
O O2 0.33434(14) 0.60360(7) 0.46844(7) 0.00925(18) Uani d 1 . .
H H1O2 0.322(3) 0.5590(12) 0.5041(13) 0.011 Uiso d 1 . .
N N1 0.32550(15) 0.70945(8) 0.30279(8) 0.0085(2) Uani d 1 . .
N N2 0.62789(15) 0.71338(8) 0.43157(8) 0.0075(2) Uani d 1 . .
C C1 0.15712(19) 0.70132(10) 0.25359(10) 0.0117(2) Uani d 1 . .
H H1 0.1099 0.6415 0.2383 0.014 Uiso calc 1 . .
C C2 0.05082(19) 0.77769(11) 0.22469(10) 0.0143(3) Uani d 1 . .
H H2 -0.0669 0.7703 0.1896 0.017 Uiso calc 1 . .
C C3 0.1193(2) 0.86521(11) 0.24795(11) 0.0156(3) Uani d 1 . .
H H3 0.0492 0.9185 0.2288 0.019 Uiso calc 1 . .
C C4 0.2913(2) 0.87365(10) 0.29950(11) 0.0130(3) Uani d 1 . .
H H4 0.3401 0.9328 0.3169 0.016 Uiso calc 1 . .
C C5 0.39138(18) 0.79407(9) 0.32537(10) 0.0089(2) Uani d 1 . .
C C6 0.58321(19) 0.79876(9) 0.37700(10) 0.0107(2) Uani d 1 . .
H H6A 0.6743 0.8079 0.3302 0.013 Uiso calc 1 . .
H H6B 0.5917 0.8522 0.4210 0.013 Uiso calc 1 . .
C C7 0.82796(18) 0.69147(9) 0.43890(10) 0.0102(2) Uani d 1 . .
H H7A 0.8958 0.7310 0.4879 0.012 Uiso calc 1 . .
H H7B 0.8770 0.7035 0.3771 0.012 Uiso calc 1 . .
C C8 0.85570(19) 0.58946(9) 0.46615(11) 0.0125(3) Uani d 1 . .
H H8A 0.9699 0.5663 0.4416 0.015 Uiso calc 1 . .
H H8B 0.8706 0.5835 0.5365 0.015 Uiso calc 1 . .
C C9 0.56136(19) 0.71512(10) 0.52794(10) 0.0113(2) Uani d 1 . .
H H9A 0.5759 0.7781 0.5548 0.014 Uiso calc 1 . .
H H9B 0.6373 0.6726 0.5708 0.014 Uiso calc 1 . .
C C10 0.35997(19) 0.68663(10) 0.52331(10) 0.0117(2) Uani d 1 . .
H H10A 0.3250 0.6762 0.5885 0.014 Uiso calc 1 . .
H H10B 0.2804 0.7362 0.4932 0.014 Uiso calc 1 . .
O O1W1 0.4145(8) 0.5368(3) 0.0321(3) 0.0527(11) Uani d 0.5 A 1
H H1W1 0.444(8) 0.551(5) 0.0896(16) 0.063 Uiso d 0.5 B 1
H H2W1 0.300(3) 0.526(6) 0.025(4) 0.063 Uiso d 0.5 C 1
O O1W2 0.3007(7) 0.5629(4) 0.0504(3) 0.0549(11) Uani d 0.5 D 2
H H1W2 0.190(3) 0.546(5) 0.041(4) 0.066 Uiso d 0.5 E 2
H H2W2 0.314(8) 0.593(4) 0.101(3) 0.066 Uiso d 0.5 F 2
O O2W 0.0911(9) 0.4335(4) 0.9619(4) 0.182(2) Uani d 1 . .

loop_
_atom_site_aniso_label
_atom_site_aniso_U_11
_atom_site_aniso_U_22
_atom_site_aniso_U_33
_atom_site_aniso_U_12
_atom_site_aniso_U_13
_atom_site_aniso_U_23
Fe1 0.00713(10) 0.00133(10) 0.00853(10) -0.00039(6) -0.00140(6) 0.00067(6)
Cl1 0.01740(15) 0.00679(15) 0.01158(14) -0.00204(11) 0.00321(11) 0.00141(10)
Cl2 0.01370(15) 0.00686(15) 0.01705(15) -0.00509(10) -0.00075(11) -0.00279(11)
O1 0.0089(4) 0.0039(4) 0.0146(4) -0.0005(3) -0.0017(3) 0.0029(3)
O2 0.0115(4) 0.0047(4) 0.0117(4) -0.0016(3) 0.0018(3) 0.0014(3)
N1 0.0085(5) 0.0051(5) 0.0115(5) 0.0001(4) -0.0005(4) 0.0023(4)
N2 0.0082(5) 0.0031(5) 0.0105(5) -0.0002(4) -0.0016(4) 0.0019(4)
C1 0.0100(6) 0.0114(6) 0.0132(6) -0.0008(5) -0.0009(5) 0.0036(5)
C2 0.0083(5) 0.0179(7) 0.0165(6) 0.0022(5) -0.0004(5) 0.0072(5)
C3 0.0129(6) 0.0134(7) 0.0206(7) 0.0072(5) 0.0025(5) 0.0074(5)
C4 0.0144(6) 0.0056(6) 0.0191(6) 0.0035(5) 0.0025(5) 0.0040(5)
C5 0.0102(5) 0.0045(6) 0.0121(6) 0.0012(4) 0.0010(4) 0.0023(4)
C6 0.0120(6) 0.0019(5) 0.0172(6) -0.0010(4) -0.0033(5) 0.0028(4)
C7 0.0072(5) 0.0068(6) 0.0161(6) -0.0016(4) -0.0022(4) 0.0025(4)
C8 0.0079(5) 0.0077(6) 0.0207(7) -0.0005(4) -0.0041(5) 0.0046(5)
C9 0.0156(6) 0.0083(6) 0.0099(6) -0.0024(5) 0.0001(5) -0.0024(4)
C10 0.0147(6) 0.0070(6) 0.0140(6) 0.0008(5) 0.0041(5) -0.0012(5)
O1W1 0.095(4) 0.035(2) 0.0249(16) -0.019(2) -0.0105(19) 0.0025(14)
O1W2 0.066(3) 0.069(3) 0.0270(18) -0.008(2) -0.0078(18) -0.0038(18)
O2W 0.229(6) 0.182(5) 0.138(4) -0.037(5) 0.023(4) 0.009(4)

loop_
_atom_type_symbol
_atom_type_description
_atom_type_scat_dispersion_real
_atom_type_scat_dispersion_imag
_atom_type_scat_source
C C 0.0020 0.0010 'International Tables Vol C Tables 4.2.6.8 and 6.1.1.4'
H H 0.0000 0.0000 'International Tables Vol C Tables 4.2.6.8 and 6.1.1.4'
N N 0.0050 0.0020 'International Tables Vol C Tables 4.2.6.8 and 6.1.1.4'
O O 0.0090 0.0050 'International Tables Vol C Tables 4.2.6.8 and 6.1.1.4'
Cl Cl 0.1230 0.1260 'International Tables Vol C Tables 4.2.6.8 and 6.1.1.4'
Fe Fe 0.3310 0.6790 'International Tables Vol C Tables 4.2.6.8 and 6.1.1.4'

loop_
_geom_angle_atom_site_label_1
_geom_angle_atom_site_label_2
_geom_angle_atom_site_label_3
_geom_angle
O1 Fe1 O2 94.79(4)
O1 Fe1 N1 156.10(4)
O2 Fe1 N1 81.45(4)
O1 Fe1 N2 79.52(5)
O2 Fe1 N2 79.66(4)
N1 Fe1 N2 76.59(5)
O1 Fe1 Cl2 103.25(4)
O2 Fe1 Cl2 88.96(3)
N1 Fe1 Cl2 100.28(4)
N2 Fe1 Cl2 168.51(3)
O1 Fe1 Cl1 94.54(4)
O2 Fe1 Cl1 166.87(3)
N1 Fe1 Cl1 86.28(3)
N2 Fe1 Cl1 92.98(3)
Cl2 Fe1 Cl1 97.869(19)
C8 O1 Fe1 119.26(8)
C10 O2 Fe1 114.30(8)
C10 O2 H1O2 110.1(14)
Fe1 O2 H1O2 121.2(14)
C5 N1 C1 118.97(12)
C5 N1 Fe1 116.11(9)
C1 N1 Fe1 124.88(9)
C6 N2 C7 112.22(11)
C6 N2 C9 112.75(11)
C7 N2 C9 110.38(11)
C6 N2 Fe1 109.90(8)
C7 N2 Fe1 103.42(8)
C9 N2 Fe1 107.66(8)
N1 C1 C2 122.02(13)
N1 C1 H1 119.0
C2 C1 H1 119.0
C1 C2 C3 118.93(13)
C1 C2 H2 120.5
C3 C2 H2 120.5
C4 C3 C2 119.12(13)
C4 C3 H3 120.4
C2 C3 H3 120.4
C3 C4 C5 118.90(14)
C3 C4 H4 120.6
C5 C4 H4 120.6
N1 C5 C4 122.05(13)
N1 C5 C6 116.46(11)
C4 C5 C6 121.45(12)
N2 C6 C5 110.93(10)
N2 C6 H6A 109.5
C5 C6 H6A 109.5
N2 C6 H6B 109.5
C5 C6 H6B 109.5
H6A C6 H6B 108.0
N2 C7 C8 109.06(11)
N2 C7 H7A 109.9
C8 C7 H7A 109.9
N2 C7 H7B 109.9
C8 C7 H7B 109.9
H7A C7 H7B 108.3
O1 C8 C7 110.95(11)
O1 C8 H8A 109.4
C7 C8 H8A 109.4
O1 C8 H8B 109.4
C7 C8 H8B 109.4
H8A C8 H8B 108.0
N2 C9 C10 111.01(11)
N2 C9 H9A 109.4
C10 C9 H9A 109.4
N2 C9 H9B 109.4
C10 C9 H9B 109.4
H9A C9 H9B 108.0
O2 C10 C9 108.90(11)
O2 C10 H10A 109.9
C9 C10 H10A 109.9
O2 C10 H10B 109.9
C9 C10 H10B 109.9
H10A C10 H10B 108.3
H1W1 O1W1 H2W1 108(3)
H1W2 O1W2 H2W2 109(3)

loop_
_geom_bond_atom_site_label_1
_geom_bond_atom_site_label_2
_geom_bond_distance
Fe1 O1 1.9165(11)
Fe1 O2 2.1036(12)
Fe1 N1 2.1704(12)
Fe1 N2 2.1939(12)
Fe1 Cl2 2.2773(5)
Fe1 Cl1 2.3581(7)
O1 C8 1.4229(16)
O2 C10 1.4326(17)
O2 H1O2 0.829(15)
N1 C5 1.3433(17)
N1 C1 1.3488(17)
N2 C6 1.4759(17)
N2 C7 1.4818(17)
N2 C9 1.4878(18)
C1 C2 1.387(2)
C1 H1 0.9500
C2 C3 1.390(2)
C2 H2 0.9500
C3 C4 1.386(2)
C3 H3 0.9500
C4 C5 1.3925(18)
C4 H4 0.9500
C5 C6 1.5071(19)
C6 H6A 0.9900
C6 H6B 0.9900
C7 C8 1.5360(19)
C7 H7A 0.9900
C7 H7B 0.9900
C8 H8A 0.9900
C8 H8B 0.9900
C9 C10 1.516(2)
C9 H9A 0.9900
C9 H9B 0.9900
C10 H10A 0.9900
C10 H10B 0.9900
O1W1 H1W1 0.842(10)
O1W1 H2W1 0.842(10)
O1W2 H1W2 0.842(10)
O1W2 H2W2 0.839(10)

loop_
_geom_hbond_atom_site_label_D
_geom_hbond_atom_site_label_H
_geom_hbond_atom_site_label_A
_geom_hbond_site_symmetry_A
_geom_hbond_distance_DH
_geom_hbond_distance_HA
_geom_hbond_distance_DA
_geom_hbond_angle_DHA
O1W1 H1W1 Cl1 . 0.842(10) 2.51(3) 3.279(4) 152(5)
O1W2 H2W2 Cl1 . 0.839(10) 2.91(5) 3.470(4) 125(5)
O2 H1O2 O1 3_666 0.829(15) 1.691(15) 2.5196(14) 177(2)
O1W1 H2W1 O2W 1_554 0.842(10) 2.15(4) 2.876(7) 144(7)
O1W2 H1W2 O2W 1_554 0.842(10) 2.06(5) 2.647(8) 126(5)
O1W2 H1W2 O2W 3_566 0.842(10) 2.06(3) 2.836(8) 153(6)
C4 H4 Cl1 2_655 0.95 2.76 3.5962(16) 147
C9 H9A Cl1 4_576 0.99 2.78 3.6371(15) 145
C3 H3 Cl2 2 0.95 2.80 3.5721(16) 139

loop_
_geom_torsion_atom_site_label_1
_geom_torsion_atom_site_label_2
_geom_torsion_atom_site_label_3
_geom_torsion_atom_site_label_4
_geom_torsion
C5 N1 C1 C2 0.7(2)
Fe1 N1 C1 C2 178.26(10)
N1 C1 C2 C3 -0.6(2)
C1 C2 C3 C4 -0.2(2)
C2 C3 C4 C5 0.8(2)
C1 N1 C5 C4 -0.1(2)
Fe1 N1 C5 C4 -177.80(10)
C1 N1 C5 C6 -177.70(12)
Fe1 N1 C5 C6 4.56(16)
C3 C4 C5 N1 -0.7(2)
C3 C4 C5 C6 176.80(13)
C7 N2 C6 C5 149.11(12)
C9 N2 C6 C5 -85.49(14)
Fe1 N2 C6 C5 34.62(13)
N1 C5 C6 N2 -26.63(17)
C4 C5 C6 N2 155.71(13)
C6 N2 C7 C8 -161.67(11)
C9 N2 C7 C8 71.64(14)
Fe1 N2 C7 C8 -43.28(12)
Fe1 O1 C8 C7 -0.47(15)
N2 C7 C8 O1 31.76(16)
C6 N2 C9 C10 83.81(14)
C7 N2 C9 C10 -149.79(11)
Fe1 N2 C9 C10 -37.58(12)
Fe1 O2 C10 C9 -35.00(13)
N2 C9 C10 O2 48.37(15)
